data_7201778
loop_
_publ_author_name
'Davidson, Alistair J.'
'Oswald, Iain D. H.'
'Francis, Duncan J.'
'Lennie, Alistair R.'
'Marshall, William G.'
'Millar, David I. A.'
'Pulham, Colin R.'
'Warren, John E.'
'Cumming, Adam S.'

_publ_section_title
;
 Explosives under pressure---the crystal structure of \g-RDX as
 determined by high-pressure X-ray and neutron diffraction
;
_journal_issue 2
_journal_name_full CrystEngComm
_journal_page_first 162
_journal_paper_doi 10.1039/b715677b
_journal_volume 10
_journal_year 2008
_chemical_absolute_configuration ad
_chemical_formula_moiety 'C3 H6 N6 O6'
_chemical_formula_sum 'C3 H6 N6 O6'
_chemical_formula_weight 222.12
_chemical_melting_point 478.5
_chemical_name_systematic cyclotrimethylene-trinitramine
_space_group_IT_number 29
_symmetry_cell_setting orthorhombic
_symmetry_space_group_name_Hall 'P 2c -2ac'
_symmetry_space_group_name_H-M 'P c a 21'
_atom_sites_solution_hydrogens geom
_atom_sites_solution_primary direct
_audit_creation_date 07-07-19
_audit_creation_method CRYSTALS_ver_12.80
_cell_angle_alpha 90
_cell_angle_beta 90
_cell_angle_gamma 90
_cell_formula_units_Z 8
_cell_length_a 12.5650(19)
_cell_length_b 9.4769(6)
_cell_length_c 10.9297(9)
_cell_measurement_reflns_used 1200
_cell_measurement_temperature 293
_cell_measurement_theta_max 23
_cell_measurement_theta_min 3
_cell_volume 1301.5(2)
_computing_cell_refinement Saint
_computing_data_collection 'Smart Apex II (Bruker Nonius)'
_computing_data_reduction Saint
_computing_molecular_graphics 'CAMERON (Watkin et al., 1996)'
_computing_publication_material 'CRYSTALS (Betteridge et al., 2003)'
_computing_structure_refinement 'CRYSTALS (Betteridge et al., 2003)'
_computing_structure_solution 'FOX (FAVRE-NICOLIN)'
_diffrn_ambient_pressure 5200000
_diffrn_ambient_temperature 293
_diffrn_measured_fraction_theta_full 0.729
_diffrn_measured_fraction_theta_max 0.617
_diffrn_measurement_device_type 'Bruker Nonius Apex II CCD'
_diffrn_measurement_method \w
_diffrn_radiation_monochromator graphite
_diffrn_radiation_type Synchrotron
_diffrn_radiation_wavelength 0.67100
_diffrn_reflns_av_R_equivalents 0.079
_diffrn_reflns_limit_h_max 11
_diffrn_reflns_limit_h_min -11
_diffrn_reflns_limit_k_max 11
_diffrn_reflns_limit_k_min -11
_diffrn_reflns_limit_l_max 12
_diffrn_reflns_limit_l_min -12
_diffrn_reflns_number 4339
_diffrn_reflns_theta_full 18.648
_diffrn_reflns_theta_max 24.865
_diffrn_reflns_theta_min 2.541
_diffrn_standards_number 0
_exptl_absorpt_coefficient_mu 0.216
_exptl_absorpt_correction_T_max 0.99
_exptl_absorpt_correction_T_min 0.49
_exptl_absorpt_correction_type multi-scan
_exptl_absorpt_process_details 'SADABS (Siemens, 1996)'
_exptl_crystal_colour colourless
_exptl_crystal_density_diffrn 2.267
_exptl_crystal_description block
_exptl_crystal_F_000 912
_exptl_crystal_size_max 0.20
_exptl_crystal_size_mid 0.15
_exptl_crystal_size_min 0.06
_refine_diff_density_max 0.94
_refine_diff_density_min -0.55
_refine_ls_abs_structure_details 'Flack, 0 Friedel-pairs'
_refine_ls_abs_structure_Flack 10(14)
_refine_ls_extinction_coef 400(100)
_refine_ls_extinction_method 'Larson 1970 Crystallographic Computing eq 22'
_refine_ls_goodness_of_fit_ref 0.8652
_refine_ls_hydrogen_treatment constr
_refine_ls_matrix_type full
_refine_ls_number_parameters 123
_refine_ls_number_reflns 872
_refine_ls_number_restraints 1
_refine_ls_R_factor_all 0.0893
_refine_ls_R_factor_gt 0.0717
_refine_ls_shift/su_max 0.000056
_refine_ls_structure_factor_coef Fsqd
_refine_ls_weighting_details
;
w=1/[\s^2^(F^2^) + 0.00 + 3.90P]
where P=(max(Fo^2^,0) + 2Fc^2^)/3
;
_refine_ls_weighting_scheme calc
_refine_ls_wR_factor_all 0.1809
_refine_ls_wR_factor_gt 0.1723
_refine_ls_wR_factor_ref 0.1809
_reflns_limit_h_max 11
_reflns_limit_h_min 0
_reflns_limit_k_max 11
_reflns_limit_k_min 0
_reflns_limit_l_max 12
_reflns_limit_l_min 0
_reflns_number_gt 655
_reflns_number_total 872
_reflns_threshold_expression I>2.00u(I)
_oxford_diffrn_Wilson_B_factor 0.00
_oxford_diffrn_Wilson_scale 0.00
_oxford_refine_ls_scale 0.991(19)
_oxford_structure_analysis_title CRYSTALS_cif
_cod_data_source_file b715677b.txt
_cod_data_source_block CRYSTALS_cif
_cod_depositor_comments
;
The following automatic conversions were performed:
'_symmetry_cell_setting' value 'Orthorhombic' changed to 'orthorhombic'
according to '/home/saulius/struct/CIF-dictionaries/cif_core.dic'
dictionary named 'cif_core.dic' version 2.4.1 from 2010-06-29.

Automatic conversion script
Id: cif_fix_enum 1527 2010-12-29 10:47:43Z saulius 
;
_cod_original_sg_symbol_H-M 'P c a 21 '
_cod_database_code 7201778

loop_
_symmetry_equiv_pos_as_xyz
x,y,z
-x+1/2,y,z+1/2
x+1/2,-y,z
-x,-y,z+1/2

loop_
_atom_site_label
_atom_site_type_symbol
_atom_site_fract_x
_atom_site_fract_y
_atom_site_fract_z
_atom_site_U_iso_or_equiv
_atom_site_occupancy
_atom_site_adp_type
_atom_site_refinement_flags_posn
_atom_site_refinement_flags_adp
_atom_site_refinement_flags_occupancy
_atom_site_disorder_assembly
_atom_site_disorder_group
_atom_site_attached_hydrogens
C1 C 0.1232(11) 1.0792(11) 0.7875(11) 0.025(3) 1.0000 Uiso . . . . . .
C2 C 0.0539(11) 0.8773(11) 0.8964(11) 0.021(2) 1.0000 Uiso . . . . . .
C3 C 0.2156(10) 0.8541(10) 0.7729(12) 0.023(2) 1.0000 Uiso . . . . . .
N10 N 0.1845(9) 0.9843(9) 0.7141(9) 0.020(2) 1.0000 Uiso . . . . . .
N11 N 0.0289(10) 1.0080(10) 0.8352(8) 0.021(2) 1.0000 Uiso . . . . . .
N12 N 0.1209(9) 0.7872(9) 0.8234(8) 0.020(2) 1.0000 Uiso . . . . . .
N13 N 0.1955(11) 1.0052(11) 0.5942(9) 0.033(3) 1.0000 Uiso . . . . . .
N14 N -0.0590(8) 1.0080(9) 0.7608(8) 0.017(2) 1.0000 Uiso . . . . . .
N15 N 0.0727(9) 0.6949(9) 0.7440(9) 0.022(2) 1.0000 Uiso . . . . . .
O16 O 0.1563(10) 1.1114(9) 0.5501(10) 0.046(2) 1.0000 Uiso . . . . . .
O17 O 0.2465(10) 0.9184(9) 0.5388(10) 0.052(3) 1.0000 Uiso . . . . . .
O18 O -0.0665(9) 1.1038(8) 0.6866(8) 0.031(2) 1.0000 Uiso . . . . . .
O19 O -0.1275(8) 0.9235(8) 0.7822(8) 0.033(2) 1.0000 Uiso . . . . . .
O20 O -0.0192(8) 0.6659(8) 0.7668(8) 0.0279(19) 1.0000 Uiso . . . . . .
O21 O 0.1239(8) 0.6448(7) 0.6621(8) 0.0272(19) 1.0000 Uiso . . . . . .
C4 C 0.6574(12) 0.4212(11) 0.0638(12) 0.025(3) 1.0000 Uiso . . . . . .
C5 C 0.5519(10) 0.5461(10) -0.0884(11) 0.020(2) 1.0000 Uiso . . . . . .
C6 C 0.6633(10) 0.6855(10) 0.0522(12) 0.021(2) 1.0000 Uiso . . . . . .
N16 N 0.6770(8) 0.5555(9) 0.1229(8) 0.017(2) 1.0000 Uiso . . . . . .
N17 N 0.5586(8) 0.4274(8) -0.0042(8) 0.016(2) 1.0000 Uiso . . . . . .
N18 N 0.5726(8) 0.6774(9) -0.0235(8) 0.018(2) 1.0000 Uiso . . . . . .
N19 N 0.7114(9) 0.5619(8) 0.2385(8) 0.018(2) 1.0000 Uiso . . . . . .
N20 N 0.4652(8) 0.4052(8) 0.0640(7) 0.0151(19) 1.0000 Uiso . . . . . .
N21 N 0.4925(8) 0.7670(8) -0.0082(7) 0.018(2) 1.0000 Uiso . . . . . .
O22 O 0.7427(8) 0.6755(7) 0.2775(8) 0.0248(17) 1.0000 Uiso . . . . . .
O23 O 0.7088(8) 0.4521(7) 0.2981(8) 0.0228(18) 1.0000 Uiso . . . . . .
O24 O 0.3830(9) 0.4201(8) 0.0086(8) 0.034(2) 1.0000 Uiso . . . . . .
O25 O 0.4741(8) 0.3616(8) 0.1673(8) 0.032(2) 1.0000 Uiso . . . . . .
O26 O 0.4117(8) 0.7519(8) -0.0731(8) 0.0259(19) 1.0000 Uiso . . . . . .
O27 O 0.5022(7) 0.8669(7) 0.0630(8) 0.0197(17) 1.0000 Uiso . . . . . .
H11 H 0.1671 1.1095 0.8560 0.0360 1.0000 Uiso R . . . . .
H12 H 0.1029 1.1609 0.7398 0.0363 1.0000 Uiso R . . . . .
H21 H 0.0898 0.8979 0.9731 0.0301 1.0000 Uiso R . . . . .
H22 H -0.0116 0.8298 0.9126 0.0299 1.0000 Uiso R . . . . .
H31 H 0.2669 0.8716 0.8383 0.0340 1.0000 Uiso R . . . . .
H32 H 0.2473 0.7911 0.7135 0.0339 1.0000 Uiso R . . . . .
H41 H 0.7156 0.3998 0.0084 0.0360 1.0000 Uiso R . . . . .
H42 H 0.6526 0.3484 0.1254 0.0359 1.0000 Uiso R . . . . .
H51 H 0.6044 0.5342 -0.1526 0.0268 1.0000 Uiso R . . . . .
H52 H 0.4806 0.5481 -0.1221 0.0268 1.0000 Uiso R . . . . .
H61 H 0.7259 0.6986 0.0011 0.0303 1.0000 Uiso R . . . . .
H62 H 0.6552 0.7662 0.1074 0.0300 1.0000 Uiso R . . . . .

loop_
_atom_type_symbol
_atom_type_scat_dispersion_real
_atom_type_scat_dispersion_imag
_atom_type_scat_Cromer_Mann_a1
_atom_type_scat_Cromer_Mann_b1
_atom_type_scat_Cromer_Mann_a2
_atom_type_scat_Cromer_Mann_b2
_atom_type_scat_Cromer_Mann_a3
_atom_type_scat_Cromer_Mann_b3
_atom_type_scat_Cromer_Mann_a4
_atom_type_scat_Cromer_Mann_b4
_atom_type_scat_Cromer_Mann_c
_atom_type_scat_source
C 0.0033 0.0016 2.3100 20.8439 1.0200 10.2075 1.5886 0.5687 0.8650 51.6512 0.2156 'International Tables Vol C 4.2.6.8 and 6.1.1.4'
H 0.0000 0.0000 0.4930 10.5109 0.3229 26.1257 0.1402 3.1424 0.0408 57.7998 0.0030 'International Tables Vol C 4.2.6.8 and 6.1.1.4'
N 0.0061 0.0033 12.2126 0.0057 3.1322 9.8933 2.0125 28.9975 1.1663 0.5826 -11.5290 'International Tables Vol C 4.2.6.8 and 6.1.1.4'
O 0.0106 0.0060 3.0485 13.2771 2.2868 5.7011 1.5463 0.3239 0.8670 32.9089 0.2508 'International Tables Vol C 4.2.6.8 and 6.1.1.4'

loop_
_geom_angle_atom_site_label_1
_geom_angle_site_symmetry_1
_geom_angle_atom_site_label_2
_geom_angle_site_symmetry_2
_geom_angle_atom_site_label_3
_geom_angle_site_symmetry_3
_geom_angle
_geom_angle_publ_flag
N10 . C1 . N11 . 110.3(8) yes
N10 . C1 . H11 . 108.2 no
N11 . C1 . H11 . 108.8 no
N10 . C1 . H12 . 110.0 no
N11 . C1 . H12 . 110.4 no
H11 . C1 . H12 . 109.2 no
N11 . C2 . N12 . 112.2(10) yes
N11 . C2 . H21 . 109.2 no
N12 . C2 . H21 . 109.0 no
N11 . C2 . H22 . 107.7 no
N12 . C2 . H22 . 109.1 no
H21 . C2 . H22 . 109.6 no
N10 . C3 . N12 . 108.6(9) yes
N10 . C3 . H31 . 111.0 no
N12 . C3 . H31 . 109.6 no
N10 . C3 . H32 . 109.8 no
N12 . C3 . H32 . 108.8 no
H31 . C3 . H32 . 108.9 no
C3 . N10 . C1 . 115.6(9) yes
C3 . N10 . N13 . 122.4(9) yes
C1 . N10 . N13 . 120.9(10) yes
C1 . N11 . C2 . 112.7(11) yes
C1 . N11 . N14 . 116.2(8) yes
C2 . N11 . N14 . 116.8(9) yes
C3 . N12 . C2 . 115.4(8) yes
C3 . N12 . N15 . 113.5(9) yes
C2 . N12 . N15 . 118.1(11) yes
N10 . N13 . O16 . 118.0(11) yes
N10 . N13 . O17 . 116.6(11) yes
O16 . N13 . O17 . 125.4(12) yes
N11 . N14 . O18 . 117.1(9) yes
N11 . N14 . O19 . 117.5(9) yes
O18 . N14 . O19 . 124.9(10) yes
N12 . N15 . O20 . 115.7(10) yes
N12 . N15 . O21 . 119.2(11) yes
O20 . N15 . O21 . 125.0(10) yes
N16 . C4 . N17 . 109.8(9) yes
N16 . C4 . H41 . 109.6 no
N17 . C4 . H41 . 109.5 no
N16 . C4 . H42 . 109.1 no
N17 . C4 . H42 . 109.4 no
H41 . C4 . H42 . 109.5 no
N17 . C5 . N18 . 110.0(9) yes
N17 . C5 . H51 . 109.2 no
N18 . C5 . H51 . 109.3 no
N17 . C5 . H52 . 108.0 no
N18 . C5 . H52 . 109.4 no
H51 . C5 . H52 . 110.8 no
N16 . C6 . N18 . 111.0(9) yes
N16 . C6 . H61 . 108.4 no
N18 . C6 . H61 . 108.9 no
N16 . C6 . H62 . 110.1 no
N18 . C6 . H62 . 108.6 no
H61 . C6 . H62 . 109.8 no
C6 . N16 . C4 . 119.0(9) yes
C6 . N16 . N19 . 119.9(9) yes
C4 . N16 . N19 . 121.0(9) yes
C5 . N17 . C4 . 113.9(9) yes
C5 . N17 . N20 . 113.7(9) yes
C4 . N17 . N20 . 115.9(9) yes
C5 . N18 . C6 . 118.4(9) yes
C5 . N18 . N21 . 118.2(10) yes
C6 . N18 . N21 . 120.3(9) yes
N16 . N19 . O22 . 118.2(8) yes
N16 . N19 . O23 . 117.1(8) yes
O22 . N19 . O23 . 124.7(9) yes
N17 . N20 . O24 . 115.5(9) yes
N17 . N20 . O25 . 118.0(9) yes
O24 . N20 . O25 . 126.2(10) yes
N18 . N21 . O26 . 118.2(9) yes
N18 . N21 . O27 . 119.7(9) yes
O26 . N21 . O27 . 121.9(9) yes

loop_
_geom_bond_atom_site_label_1
_geom_bond_site_symmetry_1
_geom_bond_atom_site_label_2
_geom_bond_site_symmetry_2
_geom_bond_distance
_geom_bond_publ_flag
C1 . N10 . 1.430(15) yes
C1 . N11 . 1.460(18) yes
C1 . H11 . 0.973 no
C1 . H12 . 0.968 no
C2 . N11 . 1.442(14) yes
C2 . N12 . 1.440(15) yes
C2 . H21 . 0.972 no
C2 . H22 . 0.955 no
C3 . N10 . 1.446(14) yes
C3 . N12 . 1.457(15) yes
C3 . H31 . 0.976 no
C3 . H32 . 0.968 no
N10 . N13 . 1.332(14) yes
N11 . N14 . 1.372(14) yes
N12 . N15 . 1.373(14) yes
N13 . O16 . 1.220(14) yes
N13 . O17 . 1.207(15) yes
N14 . O18 . 1.222(12) yes
N14 . O19 . 1.198(12) yes
N15 . O20 . 1.213(13) yes
N15 . O21 . 1.201(13) yes
C4 . N16 . 1.448(14) yes
C4 . N17 . 1.449(17) yes
C4 . H41 . 0.971 no
C4 . H42 . 0.966 no
C5 . N17 . 1.455(13) yes
C5 . N18 . 1.456(13) yes
C5 . H51 . 0.969 no
C5 . H52 . 0.969 no
C6 . N16 . 1.464(14) yes
C6 . N18 . 1.411(16) yes
C6 . H61 . 0.972 no
C6 . H62 . 0.979 no
N16 . N19 . 1.337(12) yes
N17 . N20 . 1.407(13) yes
N18 . N21 . 1.327(13) yes
N19 . O22 . 1.223(11) yes
N19 . O23 . 1.227(10) yes
N20 . O24 . 1.205(13) yes
N20 . O25 . 1.207(12) yes
N21 . O26 . 1.246(14) yes
N21 . O27 . 1.231(11) yes

loop_
_geom_hbond_atom_site_label_D
_geom_hbond_site_symmetry_D
_geom_hbond_atom_site_label_H
_geom_hbond_site_symmetry_H
_geom_hbond_atom_site_label_A
_geom_hbond_site_symmetry_A
_geom_hbond_angle_DHA
_geom_hbond_distance_DH
_geom_hbond_distance_HA
_geom_hbond_distance_DA
_geom_hbond_publ_flag
N11 . H21 . O17 2_555 124.4 1.987 2.186 3.693 yes
N17 . H52 . O26 . 123.2 1.983 2.183 3.665 yes
